data_7151138
loop_
_publ_author_name
'Castillo, Dolores'
'Astudillo, Pablo'
'Mares, Jennifer'
'Gonz\'alez, Felipe J'
'Vela, Alberto'
'Tiburcio, Jorge'

_publ_section_title
;
 Chemically controlled self-assembly of [2]pseudorotaxanes based on
 1,2-bis(benzimidazolium)ethane cations and 24-crown-8 macrocycles.
;
_journal_issue 14
_journal_name_full 'Organic &amp; biomolecular chemistry'
_journal_page_first 2252
_journal_page_last 2256
_journal_paper_doi 10.1039/b707211b
_journal_volume 5
_journal_year 2007
_chemical_formula_sum 'C42 H54 B2 F8 N6 O12'
_chemical_formula_weight 1008.53
_chemical_name_common (2)Pseudorotaxane_CH3NO2
_chemical_name_systematic
;
?
;
_space_group_IT_number 2
_symmetry_cell_setting triclinic
_symmetry_space_group_name_Hall '-P 1'
_symmetry_space_group_name_H-M 'P -1'
_atom_sites_solution_hydrogens geom
_atom_sites_solution_primary direct
_atom_sites_solution_secondary difmap
_audit_creation_method SHELXL-97
_cell_angle_alpha 81.660(2)
_cell_angle_beta 79.9280(10)
_cell_angle_gamma 77.557(2)
_cell_formula_units_Z 1
_cell_length_a 8.9189(3)
_cell_length_b 11.0803(4)
_cell_length_c 12.0622(4)
_cell_measurement_temperature 293(2)
_cell_volume 1138.93(7)
_computing_structure_refinement 'SHELXL-97 (Sheldrick, 1997)'
_computing_structure_solution 'SHELXS-97 (Sheldrick, 1990)'
_diffrn_ambient_temperature 293(2)
_diffrn_measured_fraction_theta_full 0.963
_diffrn_measured_fraction_theta_max 0.963
_diffrn_radiation_monochromator graphite
_diffrn_radiation_source 'fine-focus sealed tube'
_diffrn_radiation_type MoK\a
_diffrn_radiation_wavelength 0.71073
_diffrn_reflns_av_R_equivalents 0.0793
_diffrn_reflns_av_sigmaI/netI 0.0715
_diffrn_reflns_limit_h_max 10
_diffrn_reflns_limit_h_min -10
_diffrn_reflns_limit_k_max 13
_diffrn_reflns_limit_k_min -13
_diffrn_reflns_limit_l_max 14
_diffrn_reflns_limit_l_min -14
_diffrn_reflns_number 11329
_diffrn_reflns_theta_full 24.99
_diffrn_reflns_theta_max 24.99
_diffrn_reflns_theta_min 6.07
_exptl_absorpt_coefficient_mu 0.127
_exptl_absorpt_correction_T_max 0.9899
_exptl_absorpt_correction_T_min 0.9592
_exptl_crystal_density_diffrn 1.470
_exptl_crystal_density_method 'not measured'
_exptl_crystal_F_000 526
_exptl_crystal_size_max 0.33
_exptl_crystal_size_mid 0.13
_exptl_crystal_size_min 0.08
_refine_diff_density_max 0.631
_refine_diff_density_min -0.469
_refine_diff_density_rms 0.056
_refine_ls_extinction_method none
_refine_ls_goodness_of_fit_ref 1.017
_refine_ls_hydrogen_treatment constr
_refine_ls_matrix_type full
_refine_ls_number_parameters 316
_refine_ls_number_reflns 3870
_refine_ls_number_restraints 0
_refine_ls_restrained_S_all 1.017
_refine_ls_R_factor_all 0.0970
_refine_ls_R_factor_gt 0.0608
_refine_ls_shift/su_max 0.000
_refine_ls_shift/su_mean 0.000
_refine_ls_structure_factor_coef Fsqd
_refine_ls_weighting_details 'calc w=1/[\s^2^(Fo^2^)+(0.0503P)^2^+1.5445P] where P=(Fo^2^+2Fc^2^)/3'
_refine_ls_weighting_scheme calc
_refine_ls_wR_factor_gt 0.1327
_refine_ls_wR_factor_ref 0.1575
_reflns_number_gt 2690
_reflns_number_total 3870
_reflns_threshold_expression >2sigma(I)
_cod_data_source_file b707211b.txt
_cod_data_source_block jtk007
_cod_original_sg_symbol_H-M P-1
_cod_database_code 7151138

loop_
_symmetry_equiv_pos_as_xyz
'x, y, z'
'-x, -y, -z'

loop_
_atom_site_label
_atom_site_type_symbol
_atom_site_fract_x
_atom_site_fract_y
_atom_site_fract_z
_atom_site_U_iso_or_equiv
_atom_site_adp_type
_atom_site_occupancy
_atom_site_symmetry_multiplicity
_atom_site_calc_flag
_atom_site_refinement_flags
_atom_site_disorder_assembly
_atom_site_disorder_group
O1 O -0.4633(2) -0.11218(19) 0.79444(17) 0.0298(5) Uani 1 1 d . . .
O2 O -0.4796(2) 0.13037(19) 0.77039(17) 0.0276(5) Uani 1 1 d . . .
O3 O -0.5532(2) 0.33086(19) 0.58352(17) 0.0283(5) Uani 1 1 d . . .
O4 O -0.4862(2) 0.27204(18) 0.36585(17) 0.0273(5) Uani 1 1 d . . .
N1 N -0.7172(3) -0.1351(2) 0.4849(2) 0.0251(5) Uani 1 1 d . . .
H1A H -0.6668 -0.1978 0.5228 0.030 Uiso 1 1 calc R . .
N2 N -0.7982(3) 0.0545(2) 0.4146(2) 0.0250(5) Uani 1 1 d . . .
H2A H -0.8078 0.1338 0.3994 0.030 Uiso 1 1 calc R . .
C1 C -0.5829(3) 0.0231(3) 0.5313(3) 0.0271(7) Uani 1 1 d . . .
H1B H -0.5895 -0.0100 0.6106 0.033 Uiso 1 1 calc R . .
H1C H -0.6042 0.1132 0.5269 0.033 Uiso 1 1 calc R . .
C2 C -0.6999(3) -0.0180(3) 0.4788(2) 0.0247(6) Uani 1 1 d . . .
C3 C -0.8300(3) -0.1400(3) 0.4199(2) 0.0253(6) Uani 1 1 d . . .
C4 C -0.8872(3) -0.2387(3) 0.3953(3) 0.0307(7) Uani 1 1 d . . .
H4A H -0.8522 -0.3203 0.4247 0.037 Uiso 1 1 calc R . .
C5 C -0.9996(3) -0.2081(3) 0.3244(3) 0.0327(7) Uani 1 1 d . . .
H5A H -1.0399 -0.2714 0.3046 0.039 Uiso 1 1 calc R . .
C6 C -1.0545(4) -0.0851(3) 0.2815(3) 0.0351(8) Uani 1 1 d . . .
H6A H -1.1315 -0.0689 0.2353 0.042 Uiso 1 1 calc R . .
C7 C -0.9972(3) 0.0124(3) 0.3060(3) 0.0296(7) Uani 1 1 d . . .
H7A H -1.0332 0.0941 0.2775 0.036 Uiso 1 1 calc R . .
C8 C -0.8827(3) -0.0181(3) 0.3757(2) 0.0251(6) Uani 1 1 d . . .
C9 C -0.4748(4) -0.2405(3) 0.8217(3) 0.0287(7) Uani 1 1 d . . .
H9A H -0.5145 -0.2569 0.9014 0.034 Uiso 1 1 calc R . .
H9B H -0.3733 -0.2933 0.8062 0.034 Uiso 1 1 calc R . .
C10 C -0.3787(3) -0.0680(3) 0.8594(2) 0.0262(7) Uani 1 1 d . . .
C11 C -0.2876(4) -0.1430(3) 0.9339(3) 0.0307(7) Uani 1 1 d . . .
H11 H -0.2799 -0.2288 0.9416 0.037 Uiso 1 1 calc R . .
C12 C -0.2069(4) -0.0907(3) 0.9975(3) 0.0337(7) Uani 1 1 d . . .
H12 H -0.1460 -0.1416 1.0478 0.040 Uiso 1 1 calc R . .
C13 C -0.2172(3) 0.0360(3) 0.9860(3) 0.0320(7) Uani 1 1 d . . .
H13 H -0.1640 0.0707 1.0291 0.038 Uiso 1 1 calc R . .
C14 C -0.3068(3) 0.1121(3) 0.9104(2) 0.0284(7) Uani 1 1 d . . .
H14 H -0.3121 0.1976 0.9022 0.034 Uiso 1 1 calc R . .
C15 C -0.3886(3) 0.0616(3) 0.8468(2) 0.0249(6) Uani 1 1 d . . .
C16 C -0.5125(3) 0.2625(3) 0.7751(3) 0.0267(6) Uani 1 1 d . . .
H16A H -0.4179 0.2951 0.7517 0.032 Uiso 1 1 calc R . .
H16B H -0.5539 0.2808 0.8520 0.032 Uiso 1 1 calc R . .
C17 C -0.6284(3) 0.3218(3) 0.6977(3) 0.0295(7) Uani 1 1 d . . .
H17A H -0.7080 0.2725 0.7056 0.035 Uiso 1 1 calc R . .
H17B H -0.6779 0.4041 0.7181 0.035 Uiso 1 1 calc R . .
C18 C -0.6592(4) 0.3851(3) 0.5058(3) 0.0320(7) Uani 1 1 d . . .
H18A H -0.7127 0.4671 0.5246 0.038 Uiso 1 1 calc R . .
H18B H -0.7360 0.3339 0.5098 0.038 Uiso 1 1 calc R . .
C19 C -0.5689(4) 0.3943(3) 0.3883(3) 0.0318(7) Uani 1 1 d . . .
H19A H -0.6389 0.4275 0.3333 0.038 Uiso 1 1 calc R . .
H19B H -0.4965 0.4496 0.3829 0.038 Uiso 1 1 calc R . .
C20 C -0.4167(4) 0.2673(3) 0.2499(3) 0.0310(7) Uani 1 1 d . . .
H20A H -0.3234 0.2031 0.2455 0.037 Uiso 1 1 calc R . .
H20B H -0.3867 0.3462 0.2200 0.037 Uiso 1 1 calc R . .
B1 B -0.0041(5) 0.3819(4) 0.3020(3) 0.0373(9) Uani 1 1 d . . .
F1 F 0.0255(4) 0.3746(5) 0.1886(2) 0.1315(17) Uani 1 1 d . . .
F2 F -0.0096(3) 0.4973(2) 0.3230(4) 0.1000(12) Uani 1 1 d . . .
F3 F -0.1426(3) 0.3449(2) 0.3475(2) 0.0664(7) Uani 1 1 d . . .
F4 F 0.1175(3) 0.30140(19) 0.3483(2) 0.0578(6) Uani 1 1 d . . .
O1S O 1.3333(4) 0.5454(3) 0.1063(3) 0.0719(9) Uani 1 1 d . . .
O2S O 1.2738(4) 0.4563(3) -0.0221(3) 0.0698(9) Uani 1 1 d . . .
N1S N 1.2475(4) 0.5373(3) 0.0400(3) 0.0483(8) Uani 1 1 d . . .
C1S C 1.1025(5) 0.6303(4) 0.0371(4) 0.0563(11) Uani 1 1 d . . .
H1SA H 1.0465 0.6133 -0.0181 0.084 Uiso 1 1 calc R . .
H1SB H 1.1264 0.7118 0.0171 0.084 Uiso 1 1 calc R . .
H1SC H 1.0399 0.6265 0.1104 0.084 Uiso 1 1 calc R . .

loop_
_atom_site_aniso_label
_atom_site_aniso_U_11
_atom_site_aniso_U_22
_atom_site_aniso_U_33
_atom_site_aniso_U_23
_atom_site_aniso_U_13
_atom_site_aniso_U_12
O1 0.0362(12) 0.0283(11) 0.0285(11) -0.0041(9) -0.0105(9) -0.0089(9)
O2 0.0308(11) 0.0274(11) 0.0269(11) -0.0046(9) -0.0097(9) -0.0051(9)
O3 0.0268(11) 0.0319(12) 0.0255(11) -0.0048(9) -0.0068(9) -0.0005(9)
O4 0.0312(11) 0.0247(11) 0.0256(11) -0.0043(8) -0.0057(9) -0.0023(8)
N1 0.0217(12) 0.0234(13) 0.0295(13) -0.0026(10) -0.0064(10) -0.0013(10)
N2 0.0220(12) 0.0228(13) 0.0298(13) -0.0023(10) -0.0039(10) -0.0041(10)
C1 0.0232(15) 0.0261(15) 0.0330(16) -0.0064(13) -0.0034(13) -0.0053(12)
C2 0.0200(14) 0.0249(15) 0.0274(15) -0.0060(12) 0.0001(12) -0.0016(11)
C3 0.0194(14) 0.0314(16) 0.0252(15) -0.0070(12) -0.0007(12) -0.0050(12)
C4 0.0274(16) 0.0299(17) 0.0356(17) -0.0093(14) -0.0005(13) -0.0070(13)
C5 0.0254(16) 0.0415(19) 0.0355(17) -0.0131(15) -0.0026(13) -0.0115(14)
C6 0.0232(15) 0.052(2) 0.0323(17) -0.0115(15) -0.0053(13) -0.0079(14)
C7 0.0228(15) 0.0371(18) 0.0263(15) -0.0028(13) -0.0019(12) -0.0023(13)
C8 0.0194(14) 0.0300(16) 0.0253(15) -0.0064(12) 0.0012(12) -0.0046(12)
C9 0.0339(17) 0.0286(16) 0.0239(15) -0.0019(12) -0.0035(13) -0.0078(13)
C10 0.0250(15) 0.0317(17) 0.0230(15) -0.0084(12) -0.0013(12) -0.0063(12)
C11 0.0321(17) 0.0307(17) 0.0298(16) -0.0049(13) -0.0054(13) -0.0056(13)
C12 0.0306(17) 0.0397(19) 0.0305(17) -0.0052(14) -0.0087(13) -0.0020(14)
C13 0.0285(16) 0.0413(19) 0.0298(16) -0.0092(14) -0.0085(13) -0.0078(14)
C14 0.0289(16) 0.0308(16) 0.0268(15) -0.0066(13) -0.0041(13) -0.0062(13)
C15 0.0191(14) 0.0311(16) 0.0232(15) -0.0030(12) -0.0025(12) -0.0022(12)
C16 0.0299(16) 0.0259(16) 0.0247(15) -0.0044(12) -0.0052(12) -0.0040(12)
C17 0.0248(15) 0.0318(17) 0.0303(16) -0.0069(13) 0.0001(13) -0.0030(12)
C18 0.0323(17) 0.0299(17) 0.0335(17) -0.0061(13) -0.0136(14) 0.0035(13)
C19 0.0423(18) 0.0235(16) 0.0310(17) -0.0053(13) -0.0116(14) -0.0031(13)
C20 0.0299(16) 0.0343(17) 0.0290(16) -0.0042(13) -0.0004(13) -0.0096(13)
B1 0.036(2) 0.034(2) 0.037(2) -0.0032(16) -0.0029(17) 0.0000(16)
F1 0.111(3) 0.222(5) 0.0400(16) -0.011(2) -0.0135(17) 0.014(3)
F2 0.0611(17) 0.0404(15) 0.195(4) -0.0290(19) -0.0040(19) -0.0044(12)
F3 0.0463(13) 0.0720(17) 0.0870(18) 0.0022(14) -0.0183(12) -0.0250(12)
F4 0.0467(12) 0.0354(12) 0.0888(17) 0.0097(11) -0.0257(12) -0.0011(9)
O1S 0.066(2) 0.062(2) 0.096(3) -0.0097(18) -0.0351(19) -0.0115(15)
O2S 0.089(2) 0.0461(17) 0.071(2) -0.0190(16) -0.0017(17) -0.0038(15)
N1S 0.0538(19) 0.0371(18) 0.054(2) -0.0032(15) -0.0069(16) -0.0108(14)
C1S 0.056(2) 0.044(2) 0.072(3) -0.013(2) -0.023(2) -0.0020(18)

loop_
_atom_type_symbol
_atom_type_description
_atom_type_scat_dispersion_real
_atom_type_scat_dispersion_imag
_atom_type_scat_source
C C 0.0033 0.0016 'International Tables Vol C Tables 4.2.6.8 and 6.1.1.4'
H H 0.0000 0.0000 'International Tables Vol C Tables 4.2.6.8 and 6.1.1.4'
B B 0.0013 0.0007 'International Tables Vol C Tables 4.2.6.8 and 6.1.1.4'
F F 0.0171 0.0103 'International Tables Vol C Tables 4.2.6.8 and 6.1.1.4'
N N 0.0061 0.0033 'International Tables Vol C Tables 4.2.6.8 and 6.1.1.4'
O O 0.0106 0.0060 'International Tables Vol C Tables 4.2.6.8 and 6.1.1.4'

loop_
_geom_angle_atom_site_label_1
_geom_angle_atom_site_label_2
_geom_angle_atom_site_label_3
_geom_angle
_geom_angle_site_symmetry_1
_geom_angle_site_symmetry_3
_geom_angle_publ_flag
C10 O1 C9 116.0(2) . . ?
C15 O2 C16 115.5(2) . . ?
C17 O3 C18 112.3(2) . . ?
C20 O4 C19 112.5(2) . . ?
C2 N1 C3 109.1(2) . . ?
C2 N2 C8 109.3(2) . . ?
C2 C1 C1 110.0(3) . 2_456 ?
N2 C2 N1 109.2(2) . . ?
N2 C2 C1 125.9(3) . . ?
N1 C2 C1 124.8(3) . . ?
C4 C3 C8 121.9(3) . . ?
C4 C3 N1 132.0(3) . . ?
C8 C3 N1 106.1(2) . . ?
C5 C4 C3 116.0(3) . . ?
C4 C5 C6 122.2(3) . . ?
C7 C6 C5 121.6(3) . . ?
C6 C7 C8 116.4(3) . . ?
N2 C8 C3 106.3(2) . . ?
N2 C8 C7 131.7(3) . . ?
C3 C8 C7 122.0(3) . . ?
O1 C9 C20 107.9(2) . 2_456 ?
O1 C10 C11 123.9(3) . . ?
O1 C10 C15 116.3(3) . . ?
C11 C10 C15 119.8(3) . . ?
C10 C11 C12 120.3(3) . . ?
C13 C12 C11 120.1(3) . . ?
C12 C13 C14 120.2(3) . . ?
C13 C14 C15 120.5(3) . . ?
O2 C15 C14 124.0(3) . . ?
O2 C15 C10 116.7(2) . . ?
C14 C15 C10 119.2(3) . . ?
O2 C16 C17 108.7(2) . . ?
O3 C17 C16 110.0(2) . . ?
O3 C18 C19 108.4(2) . . ?
O4 C19 C18 108.2(3) . . ?
O4 C20 C9 112.0(2) . 2_456 ?
F2 B1 F1 110.2(4) . . ?
F2 B1 F3 110.2(3) . . ?
F1 B1 F3 110.2(4) . . ?
F2 B1 F4 109.9(3) . . ?
F1 B1 F4 106.5(3) . . ?
F3 B1 F4 109.7(3) . . ?
O2S N1S O1S 123.9(4) . . ?
O2S N1S C1S 118.1(3) . . ?
O1S N1S C1S 118.0(3) . . ?

loop_
_geom_bond_atom_site_label_1
_geom_bond_atom_site_label_2
_geom_bond_distance
_geom_bond_site_symmetry_2
_geom_bond_publ_flag
O1 C10 1.379(3) . ?
O1 C9 1.434(4) . ?
O2 C15 1.371(4) . ?
O2 C16 1.437(4) . ?
O3 C17 1.422(4) . ?
O3 C18 1.427(4) . ?
O4 C20 1.431(4) . ?
O4 C19 1.435(4) . ?
N1 C2 1.330(4) . ?
N1 C3 1.394(4) . ?
N2 C2 1.329(4) . ?
N2 C8 1.388(4) . ?
C1 C2 1.489(4) . ?
C1 C1 1.554(6) 2_456 ?
C3 C4 1.390(4) . ?
C3 C8 1.391(4) . ?
C4 C5 1.387(5) . ?
C5 C6 1.400(5) . ?
C6 C7 1.378(5) . ?
C7 C8 1.391(4) . ?
C9 C20 1.503(4) 2_456 ?
C10 C11 1.380(4) . ?
C10 C15 1.407(4) . ?
C11 C12 1.395(4) . ?
C12 C13 1.375(5) . ?
C13 C14 1.387(5) . ?
C14 C15 1.390(4) . ?
C16 C17 1.496(4) . ?
C18 C19 1.503(5) . ?
C20 C9 1.503(4) 2_456 ?
B1 F2 1.329(5) . ?
B1 F1 1.359(5) . ?
B1 F3 1.382(5) . ?
B1 F4 1.391(4) . ?
O1S N1S 1.224(4) . ?
O2S N1S 1.210(4) . ?
N1S C1S 1.472(5) . ?
